data_7027272
loop_
_publ_author_name
'Bornet, C.'
'Amardeil, R.'
'Meunier, P.'
'Daran, J. C.'

_publ_contact_author 'Jean-Claude Daran'
_publ_section_title
;
 Structural and complexation properties of diselenacrown ethers. Synthesis
 and crystal structure of a novel cationic palladium tetraselena complex
;
_journal_issue 7
_journal_name_full 'Journal of the Chemical Society, Dalton Transactions'
_journal_page_first 1039
_journal_paper_doi 10.1039/a900545e
_journal_year 1999
_chemical_compound_source
;
 synthetis as described
;
_chemical_formula_moiety ' C16 H20 Pd0.50 Se2 O3.50 P1 F6 '
_chemical_formula_sum 'C16 H20 F6 O3.5 P Pd0.5 Se2'
_space_group_IT_number 15
_symmetry_cell_setting monoclinic
_symmetry_space_group_name_Hall '-C 2yc'
_symmetry_space_group_name_H-M 'C 1 2/c 1'
_atom_sites_solution_hydrogens geom
_atom_sites_solution_primary direct
_atom_sites_solution_secondary difmap
_audit_creation_date 98-06-29
_audit_creation_method CRYSTALS_ver_07-07-97
_cell_angle_alpha 90.00
_cell_angle_beta 95.472(7)
_cell_angle_gamma 90.00
_cell_formula_units_Z 4
_cell_length_a 13.8454(10)
_cell_length_b 15.9185(15)
_cell_length_c 19.7817(13)
_cell_measurement_reflns_used 5000
_cell_measurement_temperature 180(2)
_cell_measurement_theta_max 23.9
_cell_measurement_theta_min 1.7
_cell_volume 4340.0(6)
_computing_cell_refinement 'Stoe IPDS software (Stoe, 1996)'
_computing_data_collection 'Stoe IPDS software (Stoe, 1996)'
_computing_data_reduction 'XRED (Stoe, 1.08, 1996)'
_computing_molecular_graphics
;
 CAMERON (Watkin, Prout & Pearce,  1996)
;
_computing_publication_material
;
CRYSTALS Issue 10 (Watkin, Prout, Carruthers & Betteridge, 1996)
;
_computing_structure_refinement
;
CRYSTALS Issue 10 (Watkin, Prout, Carruthers & Betteridge, 1996)
;
_computing_structure_solution 'SIR92 (Giacovazzo et al, 1992)'
_diffrn_ambient_temperature 180(2)
_diffrn_measurement_device 'Stoe IPDS'
_diffrn_measurement_device_type 'Stoe IPDS '
_diffrn_measurement_method \f
_diffrn_radiation_monochromator graphite
_diffrn_radiation_source 'fine-focus sealed tube'
_diffrn_radiation_type MoK\a
_diffrn_radiation_wavelength 0.71073
_diffrn_reflns_av_R_equivalents 0.0394
_diffrn_reflns_av_sigmaI/netI 0.0834
_diffrn_reflns_limit_h_max 15
_diffrn_reflns_limit_h_min -15
_diffrn_reflns_limit_k_max 18
_diffrn_reflns_limit_k_min -18
_diffrn_reflns_limit_l_max 22
_diffrn_reflns_limit_l_min -22
_diffrn_reflns_number 13219
_diffrn_reflns_theta_max 23.96
_diffrn_reflns_theta_min 1.95
_diffrn_standards_decay_% negligible
_diffrn_standards_interval_count 'every image'
_diffrn_standards_number 200
_exptl_absorpt_coefficient_mu 3.907
_exptl_absorpt_correction_T_max 0.5716
_exptl_absorpt_correction_T_min 0.5074
_exptl_absorpt_correction_type numerical
_exptl_crystal_colour yellow
_exptl_crystal_density_diffrn 1.926
_exptl_crystal_density_meas ?
_exptl_crystal_density_method none
_exptl_crystal_description box
_exptl_crystal_F_000 2426
_exptl_crystal_size_max 0.50
_exptl_crystal_size_mid 0.30
_exptl_crystal_size_min 0.25
_refine_diff_density_max 1.73
_refine_diff_density_min -1.77
_refine_ls_extinction_method none
_refine_ls_goodness_of_fit_obs 1.0725
_refine_ls_hydrogen_treatment riding
_refine_ls_matrix_type full
_refine_ls_number_parameters 256
_refine_ls_number_reflns 2589
_refine_ls_R_factor_obs 0.0414
_refine_ls_shift/su_max 0.027
_refine_ls_structure_factor_coef F
_refine_ls_weighting_details
; Robust-resistant weighting scheme (Prince E, 1982): 
 w=y[1-(\DF/6\s(Fo^2^)]^2^' where y=1/\SArTr(x) with 3 coefficients 
 Ar(2.64, -0.407, 2.17) for the Chebyshev polynomial ArTr(x) where 
 x was Fc/Fc(max).
;
_refine_ls_weighting_scheme calc
_refine_ls_wR_factor_obs 0.0489
_reflns_number_observed 2589
_reflns_number_total 3316
_reflns_observed_criterion >2sigma(I)
_cod_data_source_file 900545esup1.cif
_cod_data_source_block CRYSTALS_cif
_cod_depositor_comments
;
The following automatic conversions were performed:

'_symmetry_cell_setting' value 'Monoclinic ' changed to 'monoclinic'
according to /home/saulius/struct/CIF-dictionaries/cif_core.dic
dictionary named 'cif_core.dic' version 2.4.2 from 2011-04-26.

Automatic conversion script
Id: cif_fix_values 1891 2012-01-12 08:04:46Z andrius 

The following automatic conversions were performed:

'_exptl_crystal_density_meas' value 'not measured' was changed to '?'
- the value is perceived as not measured.

Automatic conversion script
Id: cif_fix_values 3008 2015-01-20 13:52:24Z robertas 

The following automatic conversions were performed:

data name '_diffrn_measurement_device-type' was replaced with
'_diffrn_measurement_device_type' as specified in the replacement
file 'data/replacement-values/replacement_tags.lst'.

Automatic conversion script
Id: cif_correct_tags 9268 2022-04-12 08:56:07Z antanas 
;
_cod_original_sg_symbol_H-M 'C 1 2/c 1 '
_cod_original_formula_sum ' C16 H20 Pd0.50 Se2 O3.50 P1 F6 '
_cod_database_code 7027272

loop_
_symmetry_equiv_pos_as_xyz
x,y,z
-x,-y,-z
x+1/2,y+1/2,z
-x+1/2,-y+1/2,-z
-x,y,-z+1/2
x,-y,z+1/2
-x+1/2,y+1/2,-z+1/2
x+1/2,-y+1/2,z+1/2

loop_
_atom_site_aniso_label
_atom_site_aniso_U_11
_atom_site_aniso_U_22
_atom_site_aniso_U_33
_atom_site_aniso_U_23
_atom_site_aniso_U_13
_atom_site_aniso_U_12
Pd1 0.0313(3) 0.0235(3) 0.0268(3) 0.0030(2) 0.0077(2) 0.0087(2)
Se1 0.0624(4) 0.0265(3) 0.0322(3) 0.0048(2) 0.0089(3) 0.0138(3)
Se2 0.0279(3) 0.0285(3) 0.0272(3) 0.0021(2) 0.0035(2) 0.0032(2)
O1 0.032(2) 0.068(3) 0.062(3) -0.020(2) -0.004(2) 0.011(2)
O2 0.057(3) 0.042(3) 0.068(3) -0.014(2) -0.016(3) 0.011(2)
O3 0.043(2) 0.028(2) 0.039(2) -0.0031(16) 0.0094(18) -0.0016(17
C1 0.020(3) 0.031(3) 0.039(3) -0.001(2) 0.007(2) -0.005(2)
C2 0.028(3) 0.034(3) 0.037(3) -0.003(2) 0.001(2) -0.003(2)
C3 0.046(4) 0.040(3) 0.044(3) -0.006(3) 0.003(3) -0.008(3)
C4 0.073(5) 0.041(4) 0.047(4) -0.015(3) 0.005(3) -0.013(3)
C5 0.052(4) 0.024(3) 0.075(5) -0.007(3) 0.007(3) -0.011(3)
C6 0.038(3) 0.031(3) 0.049(4) 0.003(3) 0.007(3) -0.001(3)
C11 0.075(6) 0.050(4) 0.072(5) 0.006(4) -0.026(4) 0.015(4)
C12 0.048(4) 0.071(5) 0.073(5) 0.028(4) 0.008(4) 0.045(4)
C13 0.060(5) 0.084(6) 0.077(6) 0.019(5) -0.014(4) -0.004(5)
C14 0.058(5) 0.073(6) 0.110(7) -0.050(5) -0.048(5) 0.017(4)
C15 0.029(4) 0.043(4) 0.122(8) -0.040(4) -0.008(4) 0.008(3)
C16 0.045(4) 0.034(3) 0.068(4) -0.012(3) 0.019(3) -0.010(3)
C17 0.047(4) 0.028(3) 0.044(3) -0.004(2) 0.021(3) -0.010(3)
C18 0.036(3) 0.033(3) 0.034(3) -0.002(2) 0.013(2) 0.001(2)
P1 0.0384(9) 0.0367(8) 0.0401(8) 0.0080(6) 0.0076(7) 0.0056(7)
F11 0.094(4) 0.175(7) 0.061(3) 0.023(4) -0.026(3) -0.048(4)
F12 0.117(4) 0.090(4) 0.055(3) -0.010(3) -0.012(3) -0.032(3)
F13 0.118(5) 0.074(4) 0.186(7) 0.055(4) 0.080(5) 0.063(4)
F14 0.082(3) 0.044(2) 0.098(4) 0.002(2) 0.033(3) 0.014(2)
F15 0.059(3) 0.060(3) 0.084(3) 0.021(2) 0.029(2) -0.007(2)
F16 0.051(3) 0.088(3) 0.085(3) 0.030(3) 0.029(2) 0.008(2)

loop_
_atom_site_label
_atom_site_fract_x
_atom_site_fract_y
_atom_site_fract_z
_atom_site_U_iso_or_equiv
_atom_site_occupancy
_atom_site_thermal_displace_type
Pd1 0.7500 0.2500 0.5000 0.0269 1.0000 Uani
Se1 0.76584(5) 0.10280(4) 0.52943(3) 0.0401 1.0000 Uani
Se2 0.74767(4) 0.21493(3) 0.38093(3) 0.0278 1.0000 Uani
O1 0.9577(3) 0.2269(3) 0.5366(3) 0.0548 1.0000 Uani
O2 0.9527(4) 0.3924(3) 0.4758(3) 0.0572 1.0000 Uani
O3 0.8482(3) 0.3778(2) 0.3409(2) 0.0366 1.0000 Uani
C1 0.7620(4) 0.0484(3) 0.4430(3) 0.0296 1.0000 Uani
C2 0.7480(4) 0.0940(4) 0.3828(3) 0.0332 1.0000 Uani
C3 0.7366(5) 0.0524(4) 0.3205(3) 0.0432 1.0000 Uani
C4 0.7404(6) -0.0349(4) 0.3195(4) 0.0535 1.0000 Uani
C5 0.7551(5) -0.0795(4) 0.3799(4) 0.0504 1.0000 Uani
C6 0.7645(4) -0.0386(4) 0.4421(3) 0.0394 1.0000 Uani
C11 0.8965(6) 0.0876(5) 0.5648(4) 0.0677 1.0000 Uani
C12 0.9666(5) 0.1317(5) 0.5322(4) 0.0639 1.0000 Uani
C13 1.0375(7) 0.2734(6) 0.5316(5) 0.0750 1.0000 Uani
C14 1.0176(6) 0.3597(6) 0.5337(5) 0.0837 1.0000 Uani
C15 0.9942(5) 0.4146(4) 0.4176(5) 0.0658 1.0000 Uani
C16 0.9184(5) 0.4414(4) 0.3605(4) 0.0480 1.0000 Uani
C17 0.8855(5) 0.3041(4) 0.3116(3) 0.0387 1.0000 Uani
C18 0.8827(4) 0.2311(4) 0.3593(3) 0.0336 1.0000 Uani
P1 1.17344(12) 0.1569(1) 0.36048(8) 0.0382 1.0000 Uani
F11 1.2298(4) 0.1813(5) 0.4301(3) 0.1121 1.0000 Uani
F12 1.1171(4) 0.1361(4) 0.2898(2) 0.0888 1.0000 Uani
F13 1.2267(5) 0.0705(4) 0.3601(4) 0.1216 1.0000 Uani
F14 1.1183(4) 0.2438(3) 0.3593(3) 0.0731 1.0000 Uani
F15 1.0905(3) 0.1150(3) 0.3993(3) 0.0662 1.0000 Uani
F16 1.2558(3) 0.1994(3) 0.3217(3) 0.0734 1.0000 Uani
O21 0.5000 0.3192(15) 0.2500 0.205(8) 1.0000 Uiso
C211 0.454(3) 0.409(3) 0.261(2) 0.176(16) 0.5000 Uiso
C212 0.5000 0.464(2) 0.2500 0.180(11) 1.0000 Uiso
C221 0.529(2) 0.229(2) 0.2236(17) 0.14(1) 0.5000 Uiso
C222 0.5000 0.1673(17) 0.2500 0.142(8) 1.0000 Uiso
H31 0.7267 0.0832 0.2791 0.0508 1.0000 Uiso
H41 0.7323 -0.0644 0.2772 0.0614 1.0000 Uiso
H51 0.7592 -0.1397 0.3784 0.0529 1.0000 Uiso
H61 0.7725 -0.0703 0.4834 0.0456 1.0000 Uiso
H111 0.9016 0.1037 0.6115 0.0792 1.0000 Uiso
H112 0.9113 0.0289 0.5611 0.0792 1.0000 Uiso
H121 1.0297 0.1174 0.5541 0.0799 1.0000 Uiso
H122 0.9622 0.1171 0.4858 0.0799 1.0000 Uiso
H131 1.0839 0.2602 0.5698 0.0895 1.0000 Uiso
H132 1.0639 0.2605 0.4904 0.0895 1.0000 Uiso
H141 1.0787 0.3891 0.5340 0.0975 1.0000 Uiso
H142 0.9889 0.3718 0.5746 0.0975 1.0000 Uiso
H151 1.0382 0.4609 0.4272 0.0653 1.0000 Uiso
H152 1.0298 0.3676 0.4019 0.0653 1.0000 Uiso
H161 0.9515 0.4557 0.3217 0.0563 1.0000 Uiso
H162 0.8854 0.4894 0.3757 0.0563 1.0000 Uiso
H171 0.9517 0.3139 0.3027 0.0467 1.0000 Uiso
H172 0.8473 0.2915 0.2699 0.0467 1.0000 Uiso
H181 0.9233 0.2425 0.4001 0.0411 1.0000 Uiso
H182 0.9045 0.1815 0.3380 0.0411 1.0000 Uiso

loop_
_atom_type_symbol
_atom_type_scat_dispersion_real
_atom_type_scat_dispersion_imag
_atom_type_scat_Cromer_Mann_a1
_atom_type_scat_Cromer_Mann_b1
_atom_type_scat_Cromer_Mann_a2
_atom_type_scat_Cromer_Mann_b2
_atom_type_scat_Cromer_Mann_a3
_atom_type_scat_Cromer_Mann_b3
_atom_type_scat_Cromer_Mann_a4
_atom_type_scat_Cromer_Mann_b4
_atom_type_scat_Cromer_Mann_c
_atom_type_scat_source
'C   ' 0.0020 0.0020 2.3100 20.8439 1.0200 10.2075 1.5886 0.5687 0.8650 51.6512 0.2156 International_Tables_Vol_IV_Table_2.2B
'H   ' 0.0000 0.0000 0.4930 10.5109 0.3229 26.1257 0.1402 3.1424 0.0408 57.7997 0.0030 International_Tables_Vol_IV_Table_2.2B
'O   ' 0.0080 0.0060 3.0485 13.2771 2.2868 5.7011 1.5463 0.3239 0.8670 32.9089 0.2508 International_Tables_Vol_IV_Table_2.2B
'F   ' 0.0140 0.0100 3.5392 10.2825 2.6412 4.2944 1.5170 0.2615 1.0243 26.1476 0.2776 International_Tables_Vol_IV_Table_2.2B
'P   ' 0.0900 0.0950 6.4345 1.9067 4.1791 27.1570 1.7800 0.5260 1.4908 68.1645 1.1149 International_Tables_Vol_IV_Table_2.2B
'Se  ' -0.1780 2.2230 17.0006 2.4098 5.8196 0.2726 3.9731 15.2372 4.3543 43.8163 2.8409 International_Tables_Vol_IV_Table_2.2B
'Pd  ' -1.1770 1.0070 19.3319 0.6987 15.5017 7.9893 5.2954 25.2052 0.6058 76.8986 5.2659 International_Tables_Vol_IV_Table_2.2B

loop_
_geom_angle_atom_site_label_1
_geom_angle_site_symmetry_1
_geom_angle_atom_site_label_2
_geom_angle_atom_site_label_3
_geom_angle_site_symmetry_3
_geom_angle
_geom_angle_publ_flag
Se1 . Pd1 Se1 4_656 180. yes
Se1 . Pd1 Se2 . 90.189(19) yes
Se1 4_656 Pd1 Se2 . 89.811(19) yes
Se1 . Pd1 Se2 4_656 89.811(19) yes
Se1 4_656 Pd1 Se2 4_656 90.189(19) yes
Se2 . Pd1 Se2 4_656 180. yes
Pd1 . Se1 C1 . 103.25(16) yes
Pd1 . Se1 C11 . 105.9(2) yes
C1 . Se1 C11 . 102.5(3) yes
Pd1 . Se2 C2 . 102.28(18) yes
Pd1 . Se2 C18 . 104.86(17) yes
C2 . Se2 C18 . 97.7(2) yes
C12 . O1 C13 . 118.3(6) yes
C14 . O2 C15 . 117.7(6) yes
C16 . O3 C17 . 115.4(4) yes
Se1 . C1 C2 . 121.2(4) yes
Se1 . C1 C6 . 117.8(4) yes
C2 . C1 C6 . 120.8(5) yes
Se2 . C2 C1 . 122.5(4) yes
Se2 . C2 C3 . 117.3(5) yes
C1 . C2 C3 . 120.1(5) yes
C2 . C3 C4 . 119.1(6) yes
C3 . C4 C5 . 120.1(6) yes
C4 . C5 C6 . 121.2(6) yes
C1 . C6 C5 . 118.6(6) yes
Se1 . C11 C12 . 116.4(5) yes
O1 . C12 C11 . 114.2(6) yes
O1 . C13 C14 . 111.9(8) yes
O2 . C14 C13 . 115.4(6) yes
O2 . C15 C16 . 112.1(5) yes
O3 . C16 C15 . 113.8(6) yes
O3 . C17 C18 . 110.4(5) yes
Se2 . C18 C17 . 108.7(4) yes
F11 . P1 F12 . 177.7(4) yes
F11 . P1 F13 . 91.5(5) yes
F12 . P1 F13 . 90.3(4) yes
F11 . P1 F14 . 89.7(4) yes
F12 . P1 F14 . 88.5(3) yes
F13 . P1 F14 . 178.8(4) yes
F11 . P1 F15 . 90.1(3) yes
F12 . P1 F15 . 91.3(3) yes
F13 . P1 F15 . 89.8(3) yes
F14 . P1 F15 . 90.2(2) yes
F11 . P1 F16 . 89.9(3) yes
F12 . P1 F16 . 88.7(3) yes
F13 . P1 F16 . 90.7(3) yes
F14 . P1 F16 . 89.3(3) yes
F15 . P1 F16 . 179.5(3) yes
C211 . O21 C211 5_655 51.8(31) yes
C211 . O21 C221 . 166.9(20) yes
C211 5_655 O21 C221 . 130.5(19) yes
C211 . O21 C221 5_655 130.5(19) yes
C211 5_655 O21 C221 5_655 166.9(20) yes
C221 . O21 C221 5_655 51.1(24) yes
O21 . C211 C211 5_655 64.1(16) yes
O21 . C211 C212 . 115.6(37) yes
C211 5_655 C211 C212 . 51.5(26) yes
C211 . C212 C211 5_655 77.0(52) yes
O21 . C221 C221 5_655 64.5(12) yes
O21 . C221 C222 . 119.5(26) yes
C221 5_655 C221 C222 . 55.1(18) yes
C221 . C222 C221 5_655 69.8(36) yes

loop_
_geom_bond_atom_site_label_1
_geom_bond_atom_site_label_2
_geom_bond_site_symmetry_2
_geom_bond_distance
_geom_bond_publ_flag
Pd1 Se1 . 2.4191(5) yes
Pd1 Se1 4_656 2.4191(5) yes
Pd1 Se2 . 2.4183(5) yes
Pd1 Se2 4_656 2.4183(5) yes
Se1 C1 . 1.913(5) yes
Se1 C11 . 1.892(8) yes
Se2 C2 . 1.924(6) yes
Se2 C18 . 1.974(6) yes
O1 C12 . 1.52(1) yes
O1 C13 . 1.34(1) yes
O2 C14 . 1.48(1) yes
O2 C15 . 1.382(11) yes
O3 C16 . 1.431(7) yes
O3 C17 . 1.426(7) yes
C1 C2 . 1.393(8) yes
C1 C6 . 1.386(8) yes
C2 C3 . 1.395(9) yes
C3 C4 . 1.39(1) yes
C4 C5 . 1.386(11) yes
C5 C6 . 1.39(1) yes
C11 C12 . 1.403(12) yes
C13 C14 . 1.402(14) yes
C15 C16 . 1.526(11) yes
C17 C18 . 1.499(8) yes
P1 F11 . 1.565(5) yes
P1 F12 . 1.570(5) yes
P1 F13 . 1.561(5) yes
P1 F14 . 1.579(4) yes
P1 F15 . 1.588(4) yes
P1 F16 . 1.586(4) yes
O21 C211 . 1.59(4) yes
O21 C211 5_655 1.59(4) yes
O21 C221 . 1.59(4) yes
O21 C221 5_655 1.59(4) yes
C211 C211 5_655 1.39(8) yes
C211 C212 . 1.11(4) yes
C221 C221 5_655 1.37(6) yes
C221 C222 . 1.20(3) yes
